data_2230358
loop_
_publ_author_name
'Guo, Feijun'
'Li, Yuan'
'Yang, Simin'
'Chen, Ruizhan'

_publ_section_title
;
 <i>catena</i>-Poly[[[dibromidocadmium]-\m~2~-1,1'-(butane-1,4-diyl)bis(pyridinium-4-carboxylate)]
 monohydrate]
;
_journal_coeditor_code HY2426
_journal_issue 6
_journal_name_full 'Acta Crystallographica Section E'
_journal_page_first m729
_journal_paper_doi 10.1107/S160053681101662X
_journal_volume 67
_journal_year 2011
_chemical_formula_iupac '[Cd Br2 (C16 H16 N2 O4)], H2 O'
_chemical_formula_moiety 'C16 H16 Br2 Cd N2 O4, H2 O'
_chemical_formula_sum 'C16 H18 Br2 Cd N2 O5'
_chemical_formula_weight 590.53
_chemical_name_systematic
;
<i>catena</i>-Poly[[[dibromidocadmium]-\m-1,1'-(butane-1,4-
diyl)bis(pyridinium-4-carboxylate)] monohydrate]
;
_space_group_IT_number 2
_symmetry_cell_setting triclinic
_symmetry_space_group_name_Hall '-P 1'
_symmetry_space_group_name_H-M 'P -1'
_atom_sites_solution_hydrogens geom
_atom_sites_solution_primary patterson
_atom_sites_solution_secondary difmap
_audit_creation_method SHELXL-97
_cell_angle_alpha 74.4100(10)
_cell_angle_beta 87.060(2)
_cell_angle_gamma 71.5810(10)
_cell_formula_units_Z 2
_cell_length_a 7.6529(5)
_cell_length_b 9.3969(6)
_cell_length_c 14.0198(9)
_cell_measurement_reflns_used 3238
_cell_measurement_temperature 296(2)
_cell_measurement_theta_max 26.15
_cell_measurement_theta_min 1.51
_cell_volume 920.75(10)
_computing_cell_refinement 'SAINT (Bruker, 2007)'
_computing_data_collection 'SMART (Bruker, 2007)'
_computing_data_reduction 'SAINT (Bruker, 2007)'
_computing_molecular_graphics 'SHELXTL (Sheldrick, 2008) and DIAMOND (Brandenburg, 1999)'
_computing_publication_material 'SHELXTL (Sheldrick, 2008)'
_computing_structure_refinement 'SHELXL97 (Sheldrick, 2008)'
_computing_structure_solution 'SHELXS97 (Sheldrick, 2008)'
_diffrn_ambient_temperature 296(2)
_diffrn_measured_fraction_theta_full 0.983
_diffrn_measured_fraction_theta_max 0.975
_diffrn_measurement_device_type 'Bruker APEX CCD'
_diffrn_measurement_method '\f and \w'
_diffrn_radiation_monochromator graphite
_diffrn_radiation_source 'fine-focus sealed tube'
_diffrn_radiation_type MoK\a
_diffrn_radiation_wavelength 0.71073
_diffrn_reflns_av_R_equivalents 0.0125
_diffrn_reflns_av_sigmaI/netI 0.0262
_diffrn_reflns_limit_h_max 9
_diffrn_reflns_limit_h_min -9
_diffrn_reflns_limit_k_max 11
_diffrn_reflns_limit_k_min -7
_diffrn_reflns_limit_l_max 17
_diffrn_reflns_limit_l_min -17
_diffrn_reflns_number 5114
_diffrn_reflns_theta_full 25.00
_diffrn_reflns_theta_max 26.15
_diffrn_reflns_theta_min 1.51
_exptl_absorpt_coefficient_mu 5.556
_exptl_absorpt_correction_T_max 0.41
_exptl_absorpt_correction_T_min 0.34
_exptl_absorpt_correction_type multi-scan
_exptl_absorpt_process_details '(SADABS; Sheldrick, 1996)'
_exptl_crystal_colour colorless
_exptl_crystal_density_diffrn 2.130
_exptl_crystal_density_method 'not measured'
_exptl_crystal_description block
_exptl_crystal_F_000 572
_exptl_crystal_size_max 0.20
_exptl_crystal_size_mid 0.17
_exptl_crystal_size_min 0.16
_refine_diff_density_max 1.451
_refine_diff_density_min -2.107
_refine_ls_extinction_method none
_refine_ls_goodness_of_fit_ref 1.082
_refine_ls_hydrogen_treatment mixed
_refine_ls_matrix_type full
_refine_ls_number_parameters 241
_refine_ls_number_reflns 3600
_refine_ls_number_restraints 4
_refine_ls_restrained_S_all 1.082
_refine_ls_R_factor_all 0.0460
_refine_ls_R_factor_gt 0.0416
_refine_ls_shift/su_max 0.001
_refine_ls_shift/su_mean 0.000
_refine_ls_structure_factor_coef Fsqd
_refine_ls_weighting_details 'calc w=1/[\s^2^(Fo^2^)+(0.0524P)^2^+9.2463P] where P=(Fo^2^+2Fc^2^)/3'
_refine_ls_weighting_scheme calc
_refine_ls_wR_factor_gt 0.1154
_refine_ls_wR_factor_ref 0.1181
_reflns_number_gt 3238
_reflns_number_total 3600
_reflns_threshold_expression I>2\s(I)
_cod_data_source_file hy2426.cif
_cod_data_source_block I
_cod_database_code 2230358
_cod_database_fobs_code 2230358

loop_
_symmetry_equiv_pos_as_xyz
'x, y, z'
'-x, -y, -z'

loop_
_atom_site_type_symbol
_atom_site_label
_atom_site_fract_x
_atom_site_fract_y
_atom_site_fract_z
_atom_site_U_iso_or_equiv
_atom_site_adp_type
_atom_site_calc_flag
_atom_site_refinement_flags
_atom_site_occupancy
_atom_site_symmetry_multiplicity
_atom_site_disorder_assembly
_atom_site_disorder_group
Cd Cd1 0.47375(5) 1.16457(5) 0.24196(3) 0.01263(13) Uani d U 1 1 . .
C C1 0.7499(8) 0.9542(7) 0.3709(4) 0.0134(11) Uani d . 1 1 . .
C C2 1.1656(8) 0.6169(7) 0.4914(4) 0.0131(11) Uani d . 1 1 . .
H H4 1.2521 0.5317 0.4764 0.016 Uiso calc R 1 1 . .
C C3 1.0287(8) 0.7160(7) 0.4228(4) 0.0149(11) Uani d . 1 1 . .
H H3 1.0244 0.6995 0.3606 0.018 Uiso calc R 1 1 . .
C C4 0.8966(8) 0.8412(7) 0.4467(4) 0.0130(11) Uani d . 1 1 . .
C C5 0.9054(8) 0.8616(7) 0.5403(4) 0.0142(11) Uani d . 1 1 . .
H H6 0.8164 0.9424 0.5585 0.017 Uiso calc R 1 1 . .
C C6 1.0467(8) 0.7616(6) 0.6065(4) 0.0129(11) Uani d . 1 1 . .
H H5 1.0537 0.7760 0.6691 0.015 Uiso calc R 1 1 . .
C C7 1.3272(8) 0.5417(7) 0.6535(4) 0.0136(11) Uani d . 1 1 . .
H H7A 1.3690 0.6045 0.6861 0.016 Uiso calc R 1 1 . .
H H7B 1.4298 0.4894 0.6187 0.016 Uiso calc R 1 1 . .
C C8 1.2649(8) 0.4214(7) 0.7305(4) 0.0144(11) Uani d . 1 1 . .
H H8A 1.2521 0.3430 0.7008 0.017 Uiso calc R 1 1 . .
H H8B 1.1457 0.4711 0.7539 0.017 Uiso calc R 1 1 . .
C C9 1.4043(8) 0.3444(7) 0.8174(4) 0.0135(11) Uani d . 1 1 . .
H H9A 1.5276 0.3192 0.7923 0.016 Uiso calc R 1 1 . .
H H9B 1.3945 0.4173 0.8565 0.016 Uiso calc R 1 1 . .
C C10 1.3755(8) 0.1972(7) 0.8834(4) 0.0135(11) Uani d . 1 1 . .
H H10A 1.3859 0.1243 0.8442 0.016 Uiso calc R 1 1 . .
H H10B 1.4723 0.1495 0.9349 0.016 Uiso calc R 1 1 . .
C C11 1.1690(8) 0.2881(7) 1.0082(4) 0.0157(12) Uani d . 1 1 . .
H H11 1.2593 0.3246 1.0254 0.019 Uiso calc R 1 1 . .
C C12 1.0140(8) 0.2988(7) 1.0617(4) 0.0154(11) Uani d . 1 1 . .
H H12 0.9988 0.3416 1.1153 0.019 Uiso calc R 1 1 . .
C C13 0.8779(8) 0.2448(6) 1.0353(4) 0.0127(11) Uani d . 1 1 . .
C C14 0.9010(8) 0.1903(7) 0.9516(4) 0.0138(11) Uani d . 1 1 . .
H H14 0.8086 0.1604 0.9299 0.017 Uiso calc R 1 1 . .
C C15 1.0608(8) 0.1803(7) 0.9003(4) 0.0144(11) Uani d . 1 1 . .
H H15 1.0771 0.1422 0.8446 0.017 Uiso calc R 1 1 . .
C C16 0.7200(8) 0.2339(7) 1.1034(4) 0.0146(11) Uani d . 1 1 . .
N N1 1.1736(7) 0.6442(6) 0.5809(3) 0.0123(9) Uani d . 1 1 . .
N N2 1.1936(6) 0.2255(5) 0.9307(3) 0.0103(9) Uani d . 1 1 . .
O O1 0.7496(6) 0.9313(5) 0.2877(3) 0.0158(8) Uani d . 1 1 . .
O O2 0.6345(6) 1.0670(5) 0.3958(3) 0.0169(9) Uani d . 1 1 . .
O O3 0.6036(6) 0.1791(5) 1.0807(3) 0.0171(9) Uani d . 1 1 . .
O O4 0.7215(6) 0.2727(5) 1.1822(3) 0.0181(9) Uani d . 1 1 . .
Br Br1 0.24542(9) 1.43346(8) 0.24021(6) 0.0306(2) Uani d U 1 1 . .
Br Br2 0.26563(10) 0.98804(8) 0.25061(5) 0.02913(19) Uani d U 1 1 . .
O O1W 0.4919(7) 0.2586(5) 0.5341(3) 0.0234(10) Uani d D 1 1 . .
H H1A 0.529(11) 0.199(8) 0.497(5) 0.035 Uiso d D 1 1 . .
H H1B 0.539(11) 0.207(9) 0.590(3) 0.035 Uiso d D 1 1 . .

loop_
_atom_site_aniso_label
_atom_site_aniso_U_11
_atom_site_aniso_U_22
_atom_site_aniso_U_33
_atom_site_aniso_U_12
_atom_site_aniso_U_13
_atom_site_aniso_U_23
Cd1 0.0110(2) 0.0143(2) 0.0108(2) -0.00276(16) 0.00083(14) -0.00187(15)
C1 0.015(3) 0.014(3) 0.013(3) -0.008(2) 0.001(2) -0.002(2)
C2 0.015(3) 0.014(3) 0.012(3) -0.006(2) 0.001(2) -0.004(2)
C3 0.019(3) 0.016(3) 0.011(3) -0.007(2) 0.001(2) -0.005(2)
C4 0.013(3) 0.014(3) 0.014(3) -0.007(2) 0.001(2) -0.003(2)
C5 0.015(3) 0.014(3) 0.014(3) -0.004(2) 0.004(2) -0.005(2)
C6 0.017(3) 0.011(3) 0.010(3) -0.004(2) 0.003(2) -0.003(2)
C7 0.012(3) 0.017(3) 0.011(3) -0.005(2) -0.002(2) 0.000(2)
C8 0.011(3) 0.014(3) 0.016(3) -0.006(2) -0.001(2) 0.001(2)
C9 0.013(3) 0.015(3) 0.011(3) -0.005(2) 0.001(2) 0.000(2)
C10 0.011(3) 0.015(3) 0.012(3) -0.002(2) 0.003(2) -0.003(2)
C11 0.016(3) 0.020(3) 0.013(3) -0.009(2) 0.000(2) -0.004(2)
C12 0.017(3) 0.017(3) 0.013(3) -0.004(2) 0.001(2) -0.005(2)
C13 0.014(3) 0.009(3) 0.012(3) -0.002(2) 0.000(2) -0.001(2)
C14 0.016(3) 0.013(3) 0.011(3) -0.005(2) -0.003(2) -0.001(2)
C15 0.015(3) 0.014(3) 0.014(3) -0.005(2) 0.000(2) -0.003(2)
C16 0.015(3) 0.012(3) 0.014(3) -0.002(2) 0.001(2) -0.002(2)
N1 0.015(2) 0.012(2) 0.010(2) -0.0066(19) 0.0010(18) -0.0004(18)
N2 0.012(2) 0.010(2) 0.008(2) -0.0035(18) 0.0005(17) 0.0000(17)
O1 0.017(2) 0.017(2) 0.012(2) -0.0024(17) -0.0020(16) -0.0040(16)
O2 0.020(2) 0.017(2) 0.012(2) -0.0018(17) -0.0011(16) -0.0040(16)
O3 0.014(2) 0.026(2) 0.012(2) -0.0086(18) 0.0017(15) -0.0031(17)
O4 0.017(2) 0.025(2) 0.015(2) -0.0080(18) 0.0052(16) -0.0081(18)
Br1 0.0196(3) 0.0228(4) 0.0477(5) -0.0041(3) 0.0005(3) -0.0095(3)
Br2 0.0287(4) 0.0294(4) 0.0303(4) -0.0093(3) 0.0054(3) -0.0102(3)
O1W 0.030(3) 0.018(2) 0.020(2) -0.005(2) 0.0032(19) -0.0052(18)

loop_
_atom_type_symbol
_atom_type_description
_atom_type_scat_dispersion_real
_atom_type_scat_dispersion_imag
_atom_type_scat_source
C C 0.0033 0.0016 'International Tables Vol C Tables 4.2.6.8 and 6.1.1.4'
H H 0.0000 0.0000 'International Tables Vol C Tables 4.2.6.8 and 6.1.1.4'
N N 0.0061 0.0033 'International Tables Vol C Tables 4.2.6.8 and 6.1.1.4'
O O 0.0106 0.0060 'International Tables Vol C Tables 4.2.6.8 and 6.1.1.4'
Br Br -0.2901 2.4595 'International Tables Vol C Tables 4.2.6.8 and 6.1.1.4'
Cd Cd -0.8075 1.2024 'International Tables Vol C Tables 4.2.6.8 and 6.1.1.4'

loop_
_geom_angle_atom_site_label_1
_geom_angle_atom_site_label_2
_geom_angle_atom_site_label_3
_geom_angle_site_symmetry_1
_geom_angle_site_symmetry_3
_geom_angle
_geom_angle_publ_flag
O2 Cd1 O3 . 1_564 127.10(14) ?
O2 Cd1 O4 . 1_564 86.07(15) ?
O3 Cd1 O4 1_564 1_564 54.49(14) ?
O2 Cd1 O1 . . 54.51(14) ?
O3 Cd1 O1 1_564 . 81.38(14) ?
O4 Cd1 O1 1_564 . 78.10(14) ?
O2 Cd1 Br1 . . 106.91(10) ?
O3 Cd1 Br1 1_564 . 108.36(11) ?
O4 Cd1 Br1 1_564 . 92.51(10) ?
O1 Cd1 Br1 . . 159.25(10) ?
O2 Cd1 Br2 . . 104.34(11) ?
O3 Cd1 Br2 1_564 . 103.49(10) ?
O4 Cd1 Br2 1_564 . 156.16(10) ?
O1 Cd1 Br2 . . 90.43(10) ?
Br1 Cd1 Br2 . . 104.48(3) ?
O2 Cd1 C16 . 1_564 106.48(16) ?
O3 Cd1 C16 1_564 1_564 27.25(16) ?
O4 Cd1 C16 1_564 1_564 27.32(16) ?
O1 Cd1 C16 . 1_564 76.82(15) ?
Br1 Cd1 C16 . 1_564 103.21(12) ?
Br2 Cd1 C16 . 1_564 129.79(12) ?
O2 Cd1 C1 . . 27.52(16) ?
O3 Cd1 C1 1_564 . 104.69(16) ?
O4 Cd1 C1 1_564 . 81.35(16) ?
O1 Cd1 C1 . . 26.99(15) ?
Br1 Cd1 C1 . . 133.92(12) ?
Br2 Cd1 C1 . . 97.91(12) ?
C16 Cd1 C1 1_564 . 91.88(17) ?
O1 C1 O2 . . 123.8(5) ?
O1 C1 C4 . . 118.2(5) ?
O2 C1 C4 . . 118.0(5) ?
O1 C1 Cd1 . . 64.9(3) ?
O2 C1 Cd1 . . 58.9(3) ?
C4 C1 Cd1 . . 176.8(4) ?
N1 C2 C3 . . 119.7(5) ?
N1 C2 H4 . . 120.2 ?
C3 C2 H4 . . 120.2 ?
C2 C3 C4 . . 119.9(5) ?
C2 C3 H3 . . 120.1 ?
C4 C3 H3 . . 120.1 ?
C5 C4 C3 . . 118.7(5) ?
C5 C4 C1 . . 120.9(5) ?
C3 C4 C1 . . 120.4(5) ?
C6 C5 C4 . . 119.7(5) ?
C6 C5 H6 . . 120.1 ?
C4 C5 H6 . . 120.1 ?
N1 C6 C5 . . 120.3(5) ?
N1 C6 H5 . . 119.9 ?
C5 C6 H5 . . 119.9 ?
N1 C7 C8 . . 110.8(4) ?
N1 C7 H7A . . 109.5 ?
C8 C7 H7A . . 109.5 ?
N1 C7 H7B . . 109.5 ?
C8 C7 H7B . . 109.5 ?
H7A C7 H7B . . 108.1 ?
C7 C8 C9 . . 110.3(5) ?
C7 C8 H8A . . 109.6 ?
C9 C8 H8A . . 109.6 ?
C7 C8 H8B . . 109.6 ?
C9 C8 H8B . . 109.6 ?
H8A C8 H8B . . 108.1 ?
C10 C9 C8 . . 112.4(5) ?
C10 C9 H9A . . 109.1 ?
C8 C9 H9A . . 109.1 ?
C10 C9 H9B . . 109.1 ?
C8 C9 H9B . . 109.1 ?
H9A C9 H9B . . 107.8 ?
N2 C10 C9 . . 113.1(5) ?
N2 C10 H10A . . 108.9 ?
C9 C10 H10A . . 108.9 ?
N2 C10 H10B . . 108.9 ?
C9 C10 H10B . . 108.9 ?
H10A C10 H10B . . 107.8 ?
N2 C11 C12 . . 121.1(5) ?
N2 C11 H11 . . 119.5 ?
C12 C11 H11 . . 119.5 ?
C11 C12 C13 . . 119.4(5) ?
C11 C12 H12 . . 120.3 ?
C13 C12 H12 . . 120.3 ?
C14 C13 C12 . . 118.4(5) ?
C14 C13 C16 . . 122.0(5) ?
C12 C13 C16 . . 119.3(5) ?
C15 C14 C13 . . 120.0(5) ?
C15 C14 H14 . . 120.0 ?
C13 C14 H14 . . 120.0 ?
N2 C15 C14 . . 120.1(5) ?
N2 C15 H15 . . 120.0 ?
C14 C15 H15 . . 120.0 ?
O3 C16 O4 . . 124.4(6) ?
O3 C16 C13 . . 118.5(5) ?
O4 C16 C13 . . 116.9(5) ?
O3 C16 Cd1 . 1_546 61.8(3) ?
O4 C16 Cd1 . 1_546 63.0(3) ?
C13 C16 Cd1 . 1_546 170.2(4) ?
C6 N1 C2 . . 121.7(5) ?
C6 N1 C7 . . 118.6(5) ?
C2 N1 C7 . . 119.8(5) ?
C15 N2 C11 . . 120.8(5) ?
C15 N2 C10 . . 120.3(5) ?
C11 N2 C10 . . 118.7(5) ?
C1 O1 Cd1 . . 88.1(3) ?
C1 O2 Cd1 . . 93.6(3) ?
C16 O3 Cd1 . 1_546 90.9(3) ?
C16 O4 Cd1 . 1_546 89.7(4) ?
H1A O1W H1B . . 105(8) ?

loop_
_geom_bond_atom_site_label_1
_geom_bond_atom_site_label_2
_geom_bond_site_symmetry_2
_geom_bond_distance
_geom_bond_publ_flag
Cd1 O1 . 2.476(4) y
Cd1 O2 . 2.345(4) y
Cd1 O3 1_564 2.409(4) y
Cd1 O4 1_564 2.435(4) y
Cd1 Br1 . 2.5728(8) y
Cd1 Br2 . 2.6162(8) y
C1 O1 . 1.241(7) ?
C1 O2 . 1.266(7) ?
C1 C4 . 1.510(8) ?
C2 N1 . 1.354(7) ?
C2 C3 . 1.377(8) ?
C2 H4 . 0.9300 ?
C3 C4 . 1.394(8) ?
C3 H3 . 0.9300 ?
C4 C5 . 1.383(8) ?
C5 C6 . 1.380(8) ?
C5 H6 . 0.9300 ?
C6 N1 . 1.338(7) ?
C6 H5 . 0.9300 ?
C7 N1 . 1.491(7) ?
C7 C8 . 1.517(8) ?
C7 H7A . 0.9700 ?
C7 H7B . 0.9700 ?
C8 C9 . 1.522(8) ?
C8 H8A . 0.9700 ?
C8 H8B . 0.9700 ?
C9 C10 . 1.518(8) ?
C9 H9A . 0.9700 ?
C9 H9B . 0.9700 ?
C10 N2 . 1.487(7) ?
C10 H10A . 0.9700 ?
C10 H10B . 0.9700 ?
C11 N2 . 1.347(7) ?
C11 C12 . 1.361(8) ?
C11 H11 . 0.9300 ?
C12 C13 . 1.398(8) ?
C12 H12 . 0.9300 ?
C13 C14 . 1.385(8) ?
C13 C16 . 1.513(8) ?
C14 C15 . 1.376(8) ?
C14 H14 . 0.9300 ?
C15 N2 . 1.345(7) ?
C15 H15 . 0.9300 ?
C16 O3 . 1.252(7) ?
C16 O4 . 1.254(7) ?
O1W H1A . 0.84(7) ?
O1W H1B . 0.83(5) ?

loop_
_geom_hbond_atom_site_label_D
_geom_hbond_atom_site_label_H
_geom_hbond_atom_site_label_A
_geom_hbond_site_symmetry_A
_geom_hbond_distance_DH
_geom_hbond_distance_HA
_geom_hbond_distance_DA
_geom_hbond_angle_DHA
O1W H1A O2 1_545 0.84(7) 2.10(7) 2.934(6) 174(5)
O1W H1B Br2 2_666 0.83(5) 2.65(6) 3.467(4) 169(6)
